data_7711763
loop_
_publ_author_name
'Luz, Christian'
'Glok, Eduard'
'Horrer, G\"unther'
'Radius, Udo'

_publ_section_title
;
 N Heterocyclic Carbene and Cyclic (Alkyl)(amino)carbene Complexes of
 Molybdenum(IV) and Tungsten(IV)
;
_journal_name_full 'Dalton Transactions'
_journal_paper_doi 10.1039/D2DT03409C
_journal_year 2022
_chemical_formula_moiety 'C47 H67 Cl4 Mo N3'
_chemical_formula_sum 'C47 H67 Cl4 Mo N3'
_chemical_formula_weight 911.77
_space_group_crystal_system monoclinic
_space_group_IT_number 14
_space_group_name_Hall '-P 2yn'
_space_group_name_H-M_alt 'P 1 21/n 1'
_atom_sites_solution_hydrogens geom
_atom_sites_solution_primary dual
_atom_sites_solution_secondary difmap
_audit_creation_method SHELXL-2018/3
_audit_update_record
;
2022-10-20 deposited with the CCDC.	2022-11-14 downloaded from the CCDC.
;
_cell_angle_alpha 90
_cell_angle_beta 93.5680(10)
_cell_angle_gamma 90
_cell_formula_units_Z 4
_cell_length_a 17.65410(10)
_cell_length_b 13.23970(10)
_cell_length_c 19.88340(10)
_cell_measurement_reflns_used 31917
_cell_measurement_temperature 100(2)
_cell_measurement_theta_max 79.3840
_cell_measurement_theta_min 3.2480
_cell_volume 4638.44(5)
_computing_cell_refinement 'CrysAlisPro 1.171.40.53 (Rigaku OD, 2019)'
_computing_data_collection 'CrysAlisPro 1.171.40.53 (Rigaku OD, 2019)'
_computing_data_reduction 'CrysAlisPro 1.171.40.53 (Rigaku OD, 2019)'
_computing_molecular_graphics 'ShelXLe (Huebschle et all, 2011)'
_computing_publication_material 'SHELXL-2014/6 (Sheldrick, 2014)'
_computing_structure_refinement 'SHELXL-2018/3 (Sheldrick, 2018)'
_computing_structure_solution 'SHELXT 2014/5 (Sheldrick, 2014)'
_diffrn_ambient_temperature 100(2)
_diffrn_measured_fraction_theta_full 0.998
_diffrn_measured_fraction_theta_max 0.975
_diffrn_measurement_device_type 'XtaLAB Synergy, Dualflex, HyPix'
_diffrn_measurement_method '\w scans'
_diffrn_radiation_type CuK\a
_diffrn_radiation_wavelength 1.54184
_diffrn_reflns_av_R_equivalents 0.0403
_diffrn_reflns_av_unetI/netI 0.0282
_diffrn_reflns_Laue_measured_fraction_full 0.998
_diffrn_reflns_Laue_measured_fraction_max 0.975
_diffrn_reflns_limit_h_max 22
_diffrn_reflns_limit_h_min -19
_diffrn_reflns_limit_k_max 14
_diffrn_reflns_limit_k_min -16
_diffrn_reflns_limit_l_max 24
_diffrn_reflns_limit_l_min -25
_diffrn_reflns_number 48884
_diffrn_reflns_point_group_measured_fraction_full 0.998
_diffrn_reflns_point_group_measured_fraction_max 0.975
_diffrn_reflns_theta_full 72.000
_diffrn_reflns_theta_max 80.025
_diffrn_reflns_theta_min 3.249
_diffrn_source 'micro-focus sealed X-ray tube'
_exptl_absorpt_coefficient_mu 4.687
_exptl_absorpt_correction_T_max 1.000
_exptl_absorpt_correction_T_min 0.192
_exptl_absorpt_correction_type gaussian
_exptl_absorpt_process_details
;
CrysAlisPro 1.171.41.109a (Rigaku Oxford Diffraction, 2021)
Numerical absorption correction based on gaussian integration over
a multifaceted crystal model
Empirical absorption correction using spherical harmonics,
implemented in SCALE3 ABSPACK scaling algorithm.
;
_exptl_crystal_colour red
_exptl_crystal_density_diffrn 1.306
_exptl_crystal_description block
_exptl_crystal_F_000 1920
_exptl_crystal_size_max 0.310
_exptl_crystal_size_mid 0.170
_exptl_crystal_size_min 0.120
_refine_diff_density_max 1.568
_refine_diff_density_min -1.070
_refine_diff_density_rms 0.074
_refine_ls_extinction_method none
_refine_ls_goodness_of_fit_ref 1.021
_refine_ls_hydrogen_treatment constr
_refine_ls_matrix_type full
_refine_ls_number_parameters 512
_refine_ls_number_reflns 9867
_refine_ls_number_restraints 0
_refine_ls_restrained_S_all 1.021
_refine_ls_R_factor_all 0.0372
_refine_ls_R_factor_gt 0.0348
_refine_ls_shift/su_max 0.002
_refine_ls_shift/su_mean 0.000
_refine_ls_structure_factor_coef Fsqd
_refine_ls_weighting_details 'w=1/[\s^2^(Fo^2^)+(0.1000P)^2^] where P=(Fo^2^+2Fc^2^)/3'
_refine_ls_weighting_scheme calc
_refine_ls_wR_factor_gt 0.1167
_refine_ls_wR_factor_ref 0.1204
_reflns_Friedel_coverage 0.000
_reflns_number_gt 9141
_reflns_number_total 9867
_reflns_threshold_expression 'I > 2\s(I)'
_cod_data_source_file d2dt03409c2.cif
_cod_data_source_block compound_11
_cod_original_sg_symbol_H-M 'P 21/n'
_cod_database_code 7711763
_shelx_shelxl_version_number 2018/3
_shelx_space_group_comment
;
The symmetry employed for this shelxl refinement is uniquely defined
by the following loop, which should always be used as a source of
symmetry information in preference to the above space-group names.
They are only intended as comments.
;
_shelx_estimated_absorpt_t_min 0.324
_shelx_estimated_absorpt_t_max 0.603

loop_
_space_group_symop_operation_xyz
'x, y, z'
'-x+1/2, y+1/2, -z+1/2'
'-x, -y, -z'
'x-1/2, -y-1/2, z-1/2'

loop_
_atom_site_label
_atom_site_type_symbol
_atom_site_fract_x
_atom_site_fract_y
_atom_site_fract_z
_atom_site_U_iso_or_equiv
_atom_site_adp_type
_atom_site_occupancy
_atom_site_site_symmetry_order
_atom_site_calc_flag
_atom_site_refinement_flags_posn
_atom_site_refinement_flags_adp
_atom_site_refinement_flags_occupancy
_atom_site_disorder_assembly
_atom_site_disorder_group
Mo01 Mo 0.51779(2) 0.39000(2) 0.75635(2) 0.01711(8) Uani 1 1 d . . . . .
Cl02 Cl 0.63208(2) 0.48159(3) 0.73934(2) 0.02170(11) Uani 1 1 d . . . . .
Cl03 Cl 0.55516(3) 0.38685(3) 0.87187(2) 0.02151(11) Uani 1 1 d . . . . .
Cl04 Cl 0.42249(2) 0.27161(3) 0.76807(2) 0.02246(11) Uani 1 1 d . . . . .
Cl05 Cl 0.47386(2) 0.43075(3) 0.64706(2) 0.02351(11) Uani 1 1 d . . . . .
N006 N 0.61615(8) 0.23776(11) 0.66075(7) 0.0182(3) Uani 1 1 d . . . . .
N007 N 0.64620(8) 0.20372(12) 0.76449(8) 0.0190(3) Uani 1 1 d . . . . .
N008 N 0.39051(8) 0.52710(11) 0.82765(8) 0.0183(3) Uani 1 1 d . . . . .
C009 C 0.57747(10) 0.26157(14) 0.59613(9) 0.0199(3) Uani 1 1 d . . . . .
C00A C 0.70480(10) 0.24380(14) 0.87601(9) 0.0201(3) Uani 1 1 d . . . . .
C00B C 0.69639(10) 0.15110(14) 0.72658(10) 0.0227(4) Uani 1 1 d . . . . .
H00B H 0.736432 0.108312 0.743346 0.027 Uiso 1 1 calc R U . . .
C00C C 0.64945(10) 0.19055(14) 0.83690(9) 0.0199(3) Uani 1 1 d . . . . .
C00D C 0.67768(10) 0.17208(14) 0.66203(10) 0.0222(4) Uani 1 1 d . . . . .
H00D H 0.701846 0.146886 0.624086 0.027 Uiso 1 1 calc R U . . .
C00E C 0.20964(11) 0.40004(15) 0.77561(11) 0.0246(4) Uani 1 1 d . . . . .
H00E H 0.173147 0.400109 0.738419 0.030 Uiso 1 1 calc R U . . .
C00F C 0.51415(10) 0.20225(15) 0.57532(9) 0.0216(4) Uani 1 1 d . . . . .
C00G C 0.32953(10) 0.45275(14) 0.82729(9) 0.0195(3) Uani 1 1 d . . . . .
C00H C 0.27723(10) 0.45279(14) 0.77053(10) 0.0215(4) Uani 1 1 d . . . . .
C00I C 0.70977(11) 0.22603(15) 0.94515(10) 0.0236(4) Uani 1 1 d . . . . .
H00I H 0.746506 0.261388 0.973044 0.028 Uiso 1 1 calc R U . . .
C00J C 0.60156(12) 0.11861(14) 0.86428(11) 0.0226(4) Uani 1 1 d . . . . .
C00K C 0.59596(10) 0.26046(13) 0.72460(9) 0.0181(3) Uani 1 1 d . . . . .
C00L C 0.48076(10) 0.63716(14) 0.78923(9) 0.0208(4) Uani 1 1 d . . . . .
C00M C 0.29118(11) 0.50282(14) 0.70320(10) 0.0243(4) Uani 1 1 d . . . . .
H00M H 0.344731 0.527804 0.705276 0.029 Uiso 1 1 calc R U . . .
C00N C 0.19409(11) 0.34747(16) 0.83335(11) 0.0276(4) Uani 1 1 d . . . . .
H00N H 0.146694 0.314293 0.836248 0.033 Uiso 1 1 calc R U . . .
C00O C 0.31678(11) 0.39549(13) 0.88480(10) 0.0213(4) Uani 1 1 d . . . . .
C00P C 0.75917(10) 0.31630(14) 0.84493(9) 0.0214(4) Uani 1 1 d . . . . .
H00P H 0.739730 0.329729 0.797459 0.026 Uiso 1 1 calc R U . . .
C00Q C 0.41477(10) 0.69869(14) 0.81585(10) 0.0225(4) Uani 1 1 d . . . . .
H00F H 0.434025 0.760083 0.839650 0.027 Uiso 1 1 calc R U . . .
H00G H 0.378466 0.719132 0.778363 0.027 Uiso 1 1 calc R U . . .
C00R C 0.48163(11) 0.21956(17) 0.51032(10) 0.0279(4) Uani 1 1 d . . . . .
H00R H 0.438445 0.181634 0.494496 0.034 Uiso 1 1 calc R U . . .
C00S C 0.60840(12) 0.10420(14) 0.93355(11) 0.0256(4) Uani 1 1 d . . . . .
H00S H 0.576092 0.057238 0.953790 0.031 Uiso 1 1 calc R U . . .
C00T C 0.37712(11) 0.62831(14) 0.86393(10) 0.0214(4) Uani 1 1 d . . . . .
C00U C 0.60887(11) 0.33409(14) 0.55493(9) 0.0224(4) Uani 1 1 d . . . . .
C00V C 0.66206(11) 0.15772(15) 0.97390(10) 0.0249(4) Uani 1 1 d . . . . .
H00V H 0.665838 0.147194 1.021251 0.030 Uiso 1 1 calc R U . . .
C00W C 0.48131(12) 0.12285(15) 0.62033(11) 0.0253(4) Uani 1 1 d . . . . .
H00W H 0.497332 0.140755 0.667962 0.030 Uiso 1 1 calc R U . . .
C00X C 0.24816(11) 0.34358(15) 0.88690(10) 0.0252(4) Uani 1 1 d . . . . .
H00X H 0.238348 0.304941 0.925665 0.030 Uiso 1 1 calc R U . . .
C00Y C 0.65880(14) 0.51140(16) 0.56937(12) 0.0329(5) Uani 1 1 d . . . . .
H00H H 0.650082 0.526855 0.521306 0.049 Uiso 1 1 calc R U . . .
H00J H 0.701750 0.551288 0.588324 0.049 Uiso 1 1 calc R U . . .
H00K H 0.613241 0.528124 0.592833 0.049 Uiso 1 1 calc R U . . .
C00Z C 0.48929(11) 0.66395(14) 0.71489(10) 0.0236(4) Uani 1 1 d . . . . .
H00L H 0.532150 0.626467 0.698176 0.035 Uiso 1 1 calc R U . . .
H00O H 0.498500 0.736616 0.710787 0.035 Uiso 1 1 calc R U . . .
H00Q H 0.442672 0.645838 0.688292 0.035 Uiso 1 1 calc R U . . .
C010 C 0.45222(10) 0.52599(13) 0.79358(9) 0.0188(3) Uani 1 1 d . . . . .
C011 C 0.83790(11) 0.26725(16) 0.84293(11) 0.0280(4) Uani 1 1 d . . . . .
H01C H 0.834079 0.206022 0.815228 0.042 Uiso 1 1 calc R U . . .
H01D H 0.856832 0.249589 0.888803 0.042 Uiso 1 1 calc R U . . .
H01E H 0.872990 0.314856 0.823483 0.042 Uiso 1 1 calc R U . . .
C012 C 0.37381(12) 0.38564(14) 0.94474(10) 0.0229(4) Uani 1 1 d . . . . .
H012 H 0.417719 0.431206 0.937421 0.027 Uiso 1 1 calc R U . . .
C013 C 0.55593(11) 0.65926(15) 0.83031(10) 0.0234(4) Uani 1 1 d . . . . .
H01F H 0.592401 0.605216 0.822875 0.035 Uiso 1 1 calc R U . . .
H01G H 0.546580 0.662742 0.878325 0.035 Uiso 1 1 calc R U . . .
H01H H 0.576559 0.723876 0.815833 0.035 Uiso 1 1 calc R U . . .
C014 C 0.41799(12) 0.62704(15) 0.93452(10) 0.0262(4) Uani 1 1 d . . . . .
H01I H 0.466650 0.591845 0.932665 0.039 Uiso 1 1 calc R U . . .
H01J H 0.386400 0.591919 0.965923 0.039 Uiso 1 1 calc R U . . .
H01K H 0.426970 0.696555 0.949972 0.039 Uiso 1 1 calc R U . . .
C015 C 0.54773(12) 0.05337(16) 0.81984(11) 0.0295(4) Uani 1 1 d . . . . .
H015 H 0.531990 0.093227 0.778586 0.035 Uiso 1 1 calc R U . . .
C016 C 0.67649(12) 0.39884(15) 0.57816(11) 0.0245(4) Uani 1 1 d . . . . .
H016 H 0.688013 0.385773 0.627268 0.029 Uiso 1 1 calc R U . . .
C017 C 0.57395(12) 0.34778(17) 0.49068(10) 0.0296(4) Uani 1 1 d . . . . .
H017 H 0.593479 0.396884 0.461519 0.035 Uiso 1 1 calc R U . . .
C018 C 0.33778(12) 0.41852(18) 1.00967(10) 0.0294(4) Uani 1 1 d . . . . .
H01L H 0.308505 0.480590 1.001132 0.044 Uiso 1 1 calc R U . . .
H01M H 0.377813 0.430882 1.045090 0.044 Uiso 1 1 calc R U . . .
H01N H 0.304055 0.365038 1.024173 0.044 Uiso 1 1 calc R U . . .
C019 C 0.76506(11) 0.41728(16) 0.88196(11) 0.0272(4) Uani 1 1 d . . . . .
H01O H 0.798151 0.462890 0.858350 0.041 Uiso 1 1 calc R U . . .
H01P H 0.786362 0.406407 0.928085 0.041 Uiso 1 1 calc R U . . .
H01Q H 0.714448 0.447365 0.883208 0.041 Uiso 1 1 calc R U . . .
C01A C 0.51163(13) 0.29130(19) 0.46877(11) 0.0336(5) Uani 1 1 d . . . . .
H01R H 0.488994 0.301677 0.424711 0.040 Uiso 1 1 calc R U . . .
C01B C 0.29351(11) 0.65099(15) 0.87038(11) 0.0261(4) Uani 1 1 d . . . . .
H01S H 0.267471 0.653740 0.825427 0.039 Uiso 1 1 calc R U . . .
H01T H 0.288222 0.716138 0.893009 0.039 Uiso 1 1 calc R U . . .
H01U H 0.270901 0.597703 0.896866 0.039 Uiso 1 1 calc R U . . .
C01C C 0.40340(11) 0.27667(15) 0.95142(10) 0.0267(4) Uani 1 1 d . . . . .
H01V H 0.360587 0.230491 0.955750 0.040 Uiso 1 1 calc R U . . .
H01W H 0.438404 0.271196 0.991484 0.040 Uiso 1 1 calc R U . . .
H01X H 0.430056 0.258847 0.911300 0.040 Uiso 1 1 calc R U . . .
C01D C 0.74666(12) 0.37033(18) 0.54098(12) 0.0320(4) Uani 1 1 d . . . . .
H01Y H 0.735466 0.377611 0.492329 0.048 Uiso 1 1 calc R U . . .
H01Z H 0.760632 0.300150 0.551342 0.048 Uiso 1 1 calc R U . . .
H010 H 0.788863 0.414973 0.555447 0.048 Uiso 1 1 calc R U . . .
C01E C 0.23846(14) 0.59304(17) 0.68751(12) 0.0335(5) Uani 1 1 d . . . . .
H011 H 0.245802 0.617635 0.641889 0.050 Uiso 1 1 calc R U . . .
H013 H 0.250316 0.647196 0.720078 0.050 Uiso 1 1 calc R U . . .
H014 H 0.185579 0.571903 0.690549 0.050 Uiso 1 1 calc R U . . .
C01F C 0.39470(13) 0.12074(18) 0.61459(13) 0.0337(5) Uani 1 1 d . . . . .
H018 H 0.377137 0.092649 0.570756 0.051 Uiso 1 1 calc R U . . .
H019 H 0.375135 0.189597 0.618683 0.051 Uiso 1 1 calc R U . . .
H020 H 0.376210 0.078632 0.650643 0.051 Uiso 1 1 calc R U . . .
C01G C 0.47618(13) 0.02332(19) 0.85399(14) 0.0399(5) Uani 1 1 d . . . . .
H021 H 0.440769 -0.010037 0.821197 0.060 Uiso 1 1 calc R U . . .
H022 H 0.452220 0.083817 0.871523 0.060 Uiso 1 1 calc R U . . .
H023 H 0.489548 -0.023146 0.891221 0.060 Uiso 1 1 calc R U . . .
C01H C 0.28178(12) 0.42555(17) 0.64619(10) 0.0299(4) Uani 1 1 d . . . . .
H024 H 0.297591 0.455769 0.604314 0.045 Uiso 1 1 calc R U . . .
H025 H 0.228434 0.405078 0.640279 0.045 Uiso 1 1 calc R U . . .
H026 H 0.313285 0.366238 0.657436 0.045 Uiso 1 1 calc R U . . .
C01I C 0.51267(14) 0.01805(17) 0.60684(14) 0.0394(5) Uani 1 1 d . . . . .
H027 H 0.496654 -0.002749 0.560831 0.059 Uiso 1 1 calc R U . . .
H028 H 0.493296 -0.030190 0.638974 0.059 Uiso 1 1 calc R U . . .
H029 H 0.568221 0.019703 0.612034 0.059 Uiso 1 1 calc R U . . .
C01J C 0.58922(15) -0.04121(18) 0.79753(13) 0.0398(5) Uani 1 1 d . . . . .
H02A H 0.554583 -0.082363 0.768485 0.060 Uiso 1 1 calc R U . . .
H02B H 0.606686 -0.080538 0.837278 0.060 Uiso 1 1 calc R U . . .
H02C H 0.632966 -0.021300 0.772550 0.060 Uiso 1 1 calc R U . . .

loop_
_atom_site_aniso_label
_atom_site_aniso_U_11
_atom_site_aniso_U_22
_atom_site_aniso_U_33
_atom_site_aniso_U_23
_atom_site_aniso_U_13
_atom_site_aniso_U_12
Mo01 0.01547(11) 0.01768(11) 0.01819(11) -0.00136(4) 0.00114(7) 0.00087(4)
Cl02 0.0195(2) 0.0209(2) 0.0250(2) -0.00074(15) 0.00367(15) -0.00059(14)
Cl03 0.0206(2) 0.0241(2) 0.0197(2) -0.00041(14) 0.00038(16) 0.00382(14)
Cl04 0.0206(2) 0.0204(2) 0.0267(2) -0.00157(16) 0.00346(16) -0.00174(15)
Cl05 0.0234(2) 0.0270(2) 0.0200(2) 0.00053(16) 0.00047(15) 0.00420(16)
N006 0.0190(7) 0.0185(7) 0.0169(7) -0.0011(5) 0.0004(5) 0.0002(6)
N007 0.0181(7) 0.0191(7) 0.0197(7) -0.0017(6) -0.0004(5) 0.0016(5)
N008 0.0160(6) 0.0170(7) 0.0218(7) -0.0017(6) 0.0002(5) 0.0007(5)
C009 0.0208(8) 0.0208(8) 0.0179(8) -0.0018(6) 0.0009(6) 0.0041(7)
C00A 0.0197(8) 0.0184(8) 0.0220(9) -0.0006(7) 0.0001(7) 0.0033(6)
C00B 0.0206(8) 0.0223(9) 0.0251(9) -0.0030(7) -0.0005(7) 0.0057(7)
C00C 0.0200(8) 0.0197(8) 0.0199(8) -0.0014(7) -0.0001(6) 0.0043(7)
C00D 0.0204(8) 0.0217(9) 0.0247(9) -0.0043(7) 0.0022(7) 0.0027(7)
C00E 0.0213(9) 0.0234(9) 0.0285(10) -0.0019(7) -0.0044(7) -0.0006(7)
C00F 0.0207(8) 0.0241(9) 0.0202(8) -0.0025(7) 0.0011(7) 0.0003(7)
C00G 0.0169(8) 0.0184(8) 0.0234(8) -0.0023(7) 0.0023(6) 0.0013(6)
C00H 0.0194(8) 0.0185(8) 0.0264(9) -0.0019(7) -0.0007(7) 0.0026(7)
C00I 0.0241(9) 0.0239(9) 0.0225(9) -0.0029(7) -0.0018(7) 0.0029(7)
C00J 0.0226(9) 0.0185(9) 0.0263(10) 0.0005(7) -0.0003(8) 0.0023(7)
C00K 0.0175(8) 0.0162(8) 0.0206(8) -0.0021(6) 0.0008(6) -0.0009(6)
C00L 0.0199(8) 0.0189(8) 0.0235(9) 0.0000(7) 0.0005(7) -0.0010(7)
C00M 0.0224(8) 0.0231(9) 0.0269(9) 0.0003(7) -0.0032(7) -0.0030(7)
C00N 0.0197(8) 0.0265(10) 0.0368(11) -0.0023(8) 0.0019(8) -0.0055(7)
C00O 0.0198(9) 0.0210(9) 0.0232(9) -0.0035(6) 0.0025(7) -0.0012(6)
C00P 0.0176(8) 0.0219(9) 0.0244(9) -0.0010(7) -0.0012(7) 0.0008(7)
C00Q 0.0216(8) 0.0190(8) 0.0270(9) -0.0030(7) 0.0012(7) 0.0024(7)
C00R 0.0261(9) 0.0342(10) 0.0229(9) -0.0021(8) -0.0035(7) -0.0035(8)
C00S 0.0277(10) 0.0228(10) 0.0269(10) 0.0024(7) 0.0047(8) 0.0023(7)
C00T 0.0209(9) 0.0179(8) 0.0254(9) -0.0041(7) 0.0017(7) 0.0017(7)
C00U 0.0241(9) 0.0220(9) 0.0213(9) -0.0016(7) 0.0032(7) 0.0018(7)
C00V 0.0286(9) 0.0256(9) 0.0206(9) -0.0007(7) 0.0018(7) 0.0041(7)
C00W 0.0230(9) 0.0283(10) 0.0243(9) -0.0013(7) -0.0002(7) -0.0047(7)
C00X 0.0259(9) 0.0231(9) 0.0270(9) 0.0011(7) 0.0052(7) -0.0013(7)
C00Y 0.0424(12) 0.0236(10) 0.0339(11) -0.0010(8) 0.0106(9) -0.0037(9)
C00Z 0.0233(9) 0.0203(8) 0.0272(10) 0.0025(7) 0.0017(7) -0.0013(7)
C010 0.0193(8) 0.0183(8) 0.0185(8) 0.0013(6) -0.0008(6) 0.0020(6)
C011 0.0211(9) 0.0274(10) 0.0358(11) 0.0005(8) 0.0025(8) 0.0017(7)
C012 0.0231(9) 0.0249(10) 0.0209(9) -0.0012(7) 0.0026(7) -0.0001(7)
C013 0.0223(9) 0.0210(9) 0.0268(9) -0.0022(7) 0.0007(7) -0.0030(7)
C014 0.0293(10) 0.0235(9) 0.0257(10) -0.0053(7) 0.0002(8) 0.0008(8)
C015 0.0315(10) 0.0252(10) 0.0308(10) 0.0025(8) -0.0069(8) -0.0046(8)
C016 0.0272(10) 0.0238(10) 0.0231(9) -0.0013(7) 0.0060(8) -0.0036(7)
C017 0.0338(10) 0.0344(11) 0.0206(9) 0.0050(8) 0.0027(8) -0.0020(9)
C018 0.0328(10) 0.0327(10) 0.0232(9) -0.0002(8) 0.0047(8) 0.0004(9)
C019 0.0260(9) 0.0227(9) 0.0330(10) -0.0040(8) 0.0010(8) -0.0016(8)
C01A 0.0329(11) 0.0432(12) 0.0241(10) 0.0045(9) -0.0036(8) -0.0014(9)
C01B 0.0225(9) 0.0241(10) 0.0318(10) -0.0039(8) 0.0024(7) 0.0033(7)
C01C 0.0260(9) 0.0267(10) 0.0275(9) 0.0031(8) 0.0026(7) 0.0015(7)
C01D 0.0280(10) 0.0329(10) 0.0360(11) -0.0060(9) 0.0088(9) -0.0047(8)
C01E 0.0372(11) 0.0292(10) 0.0332(11) 0.0062(9) -0.0035(9) 0.0023(9)
C01F 0.0235(10) 0.0368(12) 0.0411(13) 0.0013(9) 0.0045(9) -0.0050(8)
C01G 0.0304(11) 0.0329(12) 0.0560(15) -0.0033(10) 0.0004(10) -0.0095(9)
C01H 0.0293(10) 0.0343(11) 0.0255(10) -0.0016(8) -0.0031(8) -0.0014(8)
C01I 0.0376(12) 0.0296(12) 0.0514(14) 0.0075(10) 0.0047(10) 0.0025(9)
C01J 0.0489(13) 0.0285(11) 0.0421(13) -0.0117(10) 0.0042(10) -0.0083(10)

loop_
_atom_type_symbol
_atom_type_description
_atom_type_scat_dispersion_real
_atom_type_scat_dispersion_imag
_atom_type_scat_source
C C 0.0181 0.0091 'International Tables Vol C Tables 4.2.6.8 and 6.1.1.4'
H H 0.0000 0.0000 'International Tables Vol C Tables 4.2.6.8 and 6.1.1.4'
N N 0.0311 0.0180 'International Tables Vol C Tables 4.2.6.8 and 6.1.1.4'
Cl Cl 0.3639 0.7018 'International Tables Vol C Tables 4.2.6.8 and 6.1.1.4'
Mo Mo -0.0483 2.7339 'International Tables Vol C Tables 4.2.6.8 and 6.1.1.4'

loop_
_geom_angle_atom_site_label_1
_geom_angle_atom_site_label_2
_geom_angle_atom_site_label_3
_geom_angle
_geom_angle_site_symmetry_1
_geom_angle_site_symmetry_3
_geom_angle_publ_flag
C010 Mo01 C00K 173.65(6) . . ?
C010 Mo01 Cl04 96.57(5) . . ?
C00K Mo01 Cl04 88.58(4) . . ?
C010 Mo01 Cl05 88.49(4) . . ?
C00K Mo01 Cl05 94.99(5) . . ?
Cl04 Mo01 Cl05 92.799(16) . . ?
C010 Mo01 Cl03 79.32(4) . . ?
C00K Mo01 Cl03 96.75(5) . . ?
Cl04 Mo01 Cl03 92.926(16) . . ?
Cl05 Mo01 Cl03 167.056(16) . . ?
C010 Mo01 Cl02 95.44(5) . . ?
C00K Mo01 Cl02 79.33(4) . . ?
Cl04 Mo01 Cl02 167.878(16) . . ?
Cl05 Mo01 Cl02 89.168(16) . . ?
Cl03 Mo01 Cl02 87.664(16) . . ?
C00K N006 C00D 111.56(15) . . ?
C00K N006 C009 129.50(15) . . ?
C00D N006 C009 118.41(15) . . ?
C00K N007 C00B 111.84(15) . . ?
C00K N007 C00C 128.56(15) . . ?
C00B N007 C00C 119.54(15) . . ?
C010 N008 C00G 128.56(15) . . ?
C010 N008 C00T 113.86(15) . . ?
C00G N008 C00T 116.92(14) . . ?
C00U C009 C00F 123.19(17) . . ?
C00U C009 N006 119.06(16) . . ?
C00F C009 N006 117.41(16) . . ?
C00I C00A C00C 117.53(17) . . ?
C00I C00A C00P 120.46(17) . . ?
C00C C00A C00P 121.99(17) . . ?
C00D C00B N007 106.86(16) . . ?
C00D C00B H00B 126.6 . . ?
N007 C00B H00B 126.6 . . ?
C00A C00C C00J 122.79(18) . . ?
C00A C00C N007 118.33(16) . . ?
C00J C00C N007 118.64(17) . . ?
C00B C00D N006 107.10(16) . . ?
C00B C00D H00D 126.5 . . ?
N006 C00D H00D 126.5 . . ?
C00N C00E C00H 121.84(19) . . ?
C00N C00E H00E 119.1 . . ?
C00H C00E H00E 119.1 . . ?
C00R C00F C009 116.92(18) . . ?
C00R C00F C00W 120.51(17) . . ?
C009 C00F C00W 122.58(17) . . ?
C00O C00G C00H 121.45(17) . . ?
C00O C00G N008 121.13(16) . . ?
C00H C00G N008 116.69(16) . . ?
C00E C00H C00G 117.55(18) . . ?
C00E C00H C00M 117.84(17) . . ?
C00G C00H C00M 124.56(17) . . ?
C00V C00I C00A 121.06(18) . . ?
C00V C00I H00I 119.5 . . ?
C00A C00I H00I 119.5 . . ?
C00S C00J C00C 117.40(18) . . ?
C00S C00J C015 120.64(18) . . ?
C00C C00J C015 121.83(18) . . ?
N006 C00K N007 102.61(15) . . ?
N006 C00K Mo01 127.45(13) . . ?
N007 C00K Mo01 128.43(13) . . ?
C00Z C00L C00Q 109.25(15) . . ?
C00Z C00L C013 109.45(15) . . ?
C00Q C00L C013 111.19(16) . . ?
C00Z C00L C010 108.81(15) . . ?
C00Q C00L C010 103.06(14) . . ?
C013 C00L C010 114.83(15) . . ?
C00H C00M C01H 110.11(16) . . ?
C00H C00M C01E 112.77(17) . . ?
C01H C00M C01E 109.50(17) . . ?
C00H C00M H00M 108.1 . . ?
C01H C00M H00M 108.1 . . ?
C01E C00M H00M 108.1 . . ?
C00E C00N C00X 119.55(18) . . ?
C00E C00N H00N 120.2 . . ?
C00X C00N H00N 120.2 . . ?
C00X C00O C00G 118.32(18) . . ?
C00X C00O C012 117.97(18) . . ?
C00G C00O C012 123.71(17) . . ?
C00A C00P C019 112.56(16) . . ?
C00A C00P C011 109.85(15) . . ?
C019 C00P C011 110.36(16) . . ?
C00A C00P H00P 108.0 . . ?
C019 C00P H00P 108.0 . . ?
C011 C00P H00P 108.0 . . ?
C00T C00Q C00L 105.17(15) . . ?
C00T C00Q H00F 110.7 . . ?
C00L C00Q H00F 110.7 . . ?
C00T C00Q H00G 110.7 . . ?
C00L C00Q H00G 110.7 . . ?
H00F C00Q H00G 108.8 . . ?
C01A C00R C00F 120.84(19) . . ?
C01A C00R H00R 119.6 . . ?
C00F C00R H00R 119.6 . . ?
C00J C00S C00V 120.96(19) . . ?
C00J C00S H00S 119.5 . . ?
C00V C00S H00S 119.5 . . ?
C00Q C00T C01B 113.43(16) . . ?
C00Q C00T C014 112.50(16) . . ?
C01B C00T C014 109.16(16) . . ?
C00Q C00T N008 98.77(14) . . ?
C01B C00T N008 112.82(15) . . ?
C014 C00T N008 109.85(15) . . ?
C017 C00U C009 117.18(18) . . ?
C017 C00U C016 119.96(18) . . ?
C009 C00U C016 122.84(17) . . ?
C00I C00V C00S 120.21(18) . . ?
C00I C00V H00V 119.9 . . ?
C00S C00V H00V 119.9 . . ?
C00F C00W C01I 111.73(18) . . ?
C00F C00W C01F 112.70(18) . . ?
C01I C00W C01F 110.09(18) . . ?
C00F C00W H00W 107.3 . . ?
C01I C00W H00W 107.3 . . ?
C01F C00W H00W 107.3 . . ?
C00N C00X C00O 121.09(19) . . ?
C00N C00X H00X 119.5 . . ?
C00O C00X H00X 119.5 . . ?
C016 C00Y H00H 109.5 . . ?
C016 C00Y H00J 109.5 . . ?
H00H C00Y H00J 109.5 . . ?
C016 C00Y H00K 109.5 . . ?
H00H C00Y H00K 109.5 . . ?
H00J C00Y H00K 109.5 . . ?
C00L C00Z H00L 109.5 . . ?
C00L C00Z H00O 109.5 . . ?
H00L C00Z H00O 109.5 . . ?
C00L C00Z H00Q 109.5 . . ?
H00L C00Z H00Q 109.5 . . ?
H00O C00Z H00Q 109.5 . . ?
N008 C010 C00L 107.34(15) . . ?
N008 C010 Mo01 128.74(13) . . ?
C00L C010 Mo01 123.57(12) . . ?
C00P C011 H01C 109.5 . . ?
C00P C011 H01D 109.5 . . ?
H01C C011 H01D 109.5 . . ?
C00P C011 H01E 109.5 . . ?
H01C C011 H01E 109.5 . . ?
H01D C011 H01E 109.5 . . ?
C00O C012 C018 110.26(17) . . ?
C00O C012 C01C 110.73(16) . . ?
C018 C012 C01C 110.44(17) . . ?
C00O C012 H012 108.4 . . ?
C018 C012 H012 108.4 . . ?
C01C C012 H012 108.4 . . ?
C00L C013 H01F 109.5 . . ?
C00L C013 H01G 109.5 . . ?
H01F C013 H01G 109.5 . . ?
C00L C013 H01H 109.5 . . ?
H01F C013 H01H 109.5 . . ?
H01G C013 H01H 109.5 . . ?
C00T C014 H01I 109.5 . . ?
C00T C014 H01J 109.5 . . ?
H01I C014 H01J 109.5 . . ?
C00T C014 H01K 109.5 . . ?
H01I C014 H01K 109.5 . . ?
H01J C014 H01K 109.5 . . ?
C01G C015 C00J 113.18(19) . . ?
C01G C015 C01J 109.91(19) . . ?
C00J C015 C01J 109.82(17) . . ?
C01G C015 H015 107.9 . . ?
C00J C015 H015 107.9 . . ?
C01J C015 H015 107.9 . . ?
C00U C016 C01D 111.04(17) . . ?
C00U C016 C00Y 111.35(18) . . ?
C01D C016 C00Y 110.54(18) . . ?
C00U C016 H016 107.9 . . ?
C01D C016 H016 107.9 . . ?
C00Y C016 H016 107.9 . . ?
C01A C017 C00U 121.15(19) . . ?
C01A C017 H017 119.4 . . ?
C00U C017 H017 119.4 . . ?
C012 C018 H01L 109.5 . . ?
C012 C018 H01M 109.5 . . ?
H01L C018 H01M 109.5 . . ?
C012 C018 H01N 109.5 . . ?
H01L C018 H01N 109.5 . . ?
H01M C018 H01N 109.5 . . ?
C00P C019 H01O 109.5 . . ?
C00P C019 H01P 109.5 . . ?
H01O C019 H01P 109.5 . . ?
C00P C019 H01Q 109.5 . . ?
H01O C019 H01Q 109.5 . . ?
H01P C019 H01Q 109.5 . . ?
C017 C01A C00R 120.72(19) . . ?
C017 C01A H01R 119.6 . . ?
C00R C01A H01R 119.6 . . ?
C00T C01B H01S 109.5 . . ?
C00T C01B H01T 109.5 . . ?
H01S C01B H01T 109.5 . . ?
C00T C01B H01U 109.5 . . ?
H01S C01B H01U 109.5 . . ?
H01T C01B H01U 109.5 . . ?
C012 C01C H01V 109.5 . . ?
C012 C01C H01W 109.5 . . ?
H01V C01C H01W 109.5 . . ?
C012 C01C H01X 109.5 . . ?
H01V C01C H01X 109.5 . . ?
H01W C01C H01X 109.5 . . ?
C016 C01D H01Y 109.5 . . ?
C016 C01D H01Z 109.5 . . ?
H01Y C01D H01Z 109.5 . . ?
C016 C01D H010 109.5 . . ?
H01Y C01D H010 109.5 . . ?
H01Z C01D H010 109.5 . . ?
C00M C01E H011 109.5 . . ?
C00M C01E H013 109.5 . . ?
H011 C01E H013 109.5 . . ?
C00M C01E H014 109.5 . . ?
H011 C01E H014 109.5 . . ?
H013 C01E H014 109.5 . . ?
C00W C01F H018 109.5 . . ?
C00W C01F H019 109.5 . . ?
H018 C01F H019 109.5 . . ?
C00W C01F H020 109.5 . . ?
H018 C01F H020 109.5 . . ?
H019 C01F H020 109.5 . . ?
C015 C01G H021 109.5 . . ?
C015 C01G H022 109.5 . . ?
H021 C01G H022 109.5 . . ?
C015 C01G H023 109.5 . . ?
H021 C01G H023 109.5 . . ?
H022 C01G H023 109.5 . . ?
C00M C01H H024 109.5 . . ?
C00M C01H H025 109.5 . . ?
H024 C01H H025 109.5 . . ?
C00M C01H H026 109.5 . . ?
H024 C01H H026 109.5 . . ?
H025 C01H H026 109.5 . . ?
C00W C01I H027 109.5 . . ?
C00W C01I H028 109.5 . . ?
H027 C01I H028 109.5 . . ?
C00W C01I H029 109.5 . . ?
H027 C01I H029 109.5 . . ?
H028 C01I H029 109.5 . . ?
C015 C01J H02A 109.5 . . ?
C015 C01J H02B 109.5 . . ?
H02A C01J H02B 109.5 . . ?
C015 C01J H02C 109.5 . . ?
H02A C01J H02C 109.5 . . ?
H02B C01J H02C 109.5 . . ?

loop_
_geom_bond_atom_site_label_1
_geom_bond_atom_site_label_2
_geom_bond_distance
_geom_bond_site_symmetry_2
_geom_bond_publ_flag
Mo01 C010 2.2883(18) . ?
Mo01 C00K 2.3136(17) . ?
Mo01 Cl04 2.3218(4) . ?
Mo01 Cl05 2.3250(4) . ?
Mo01 Cl03 2.3504(5) . ?
Mo01 Cl02 2.3960(4) . ?
N006 C00K 1.373(2) . ?
N006 C00D 1.390(2) . ?
N006 C009 1.452(2) . ?
N007 C00K 1.376(2) . ?
N007 C00B 1.386(2) . ?
N007 C00C 1.448(2) . ?
N008 C010 1.318(2) . ?
N008 C00G 1.458(2) . ?
N008 C00T 1.547(2) . ?
C009 C00U 1.399(3) . ?
C009 C00F 1.407(3) . ?
C00A C00I 1.392(3) . ?
C00A C00C 1.401(3) . ?
C00A C00P 1.516(3) . ?
C00B C00D 1.335(3) . ?
C00B H00B 0.9500 . ?
C00C C00J 1.406(3) . ?
C00D H00D 0.9500 . ?
C00E C00N 1.385(3) . ?
C00E C00H 1.392(3) . ?
C00E H00E 0.9500 . ?
C00F C00R 1.400(3) . ?
C00F C00W 1.519(3) . ?
C00G C00O 1.402(3) . ?
C00G C00H 1.413(3) . ?
C00H C00M 1.527(3) . ?
C00I C00V 1.383(3) . ?
C00I H00I 0.9500 . ?
C00J C00S 1.388(3) . ?
C00J C015 1.525(3) . ?
C00L C00Z 1.537(3) . ?
C00L C00Q 1.542(3) . ?
C00L C013 1.542(3) . ?
C00L C010 1.560(2) . ?
C00M C01H 1.528(3) . ?
C00M C01E 1.534(3) . ?
C00M H00M 1.0000 . ?
C00N C00X 1.386(3) . ?
C00N H00N 0.9500 . ?
C00O C00X 1.396(3) . ?
C00O C012 1.517(3) . ?
C00P C019 1.527(3) . ?
C00P C011 1.537(3) . ?
C00P H00P 1.0000 . ?
C00Q C00T 1.518(3) . ?
C00Q H00F 0.9900 . ?
C00Q H00G 0.9900 . ?
C00R C01A 1.385(3) . ?
C00R H00R 0.9500 . ?
C00S C00V 1.396(3) . ?
C00S H00S 0.9500 . ?
C00T C01B 1.520(3) . ?
C00T C014 1.538(3) . ?
C00U C017 1.395(3) . ?
C00U C016 1.518(3) . ?
C00V H00V 0.9500 . ?
C00W C01I 1.524(3) . ?
C00W C01F 1.526(3) . ?
C00W H00W 1.0000 . ?
C00X H00X 0.9500 . ?
C00Y C016 1.530(3) . ?
C00Y H00H 0.9800 . ?
C00Y H00J 0.9800 . ?
C00Y H00K 0.9800 . ?
C00Z H00L 0.9800 . ?
C00Z H00O 0.9800 . ?
C00Z H00Q 0.9800 . ?
C011 H01C 0.9800 . ?
C011 H01D 0.9800 . ?
C011 H01E 0.9800 . ?
C012 C018 1.537(3) . ?
C012 C01C 1.537(3) . ?
C012 H012 1.0000 . ?
C013 H01F 0.9800 . ?
C013 H01G 0.9800 . ?
C013 H01H 0.9800 . ?
C014 H01I 0.9800 . ?
C014 H01J 0.9800 . ?
C014 H01K 0.9800 . ?
C015 C01G 1.524(3) . ?
C015 C01J 1.530(3) . ?
C015 H015 1.0000 . ?
C016 C01D 1.529(3) . ?
C016 H016 1.0000 . ?
C017 C01A 1.378(3) . ?
C017 H017 0.9500 . ?
C018 H01L 0.9800 . ?
C018 H01M 0.9800 . ?
C018 H01N 0.9800 . ?
C019 H01O 0.9800 . ?
C019 H01P 0.9800 . ?
C019 H01Q 0.9800 . ?
C01A H01R 0.9500 . ?
C01B H01S 0.9800 . ?
C01B H01T 0.9800 . ?
C01B H01U 0.9800 . ?
C01C H01V 0.9800 . ?
C01C H01W 0.9800 . ?
C01C H01X 0.9800 . ?
C01D H01Y 0.9800 . ?
C01D H01Z 0.9800 . ?
C01D H010 0.9800 . ?
C01E H011 0.9800 . ?
C01E H013 0.9800 . ?
C01E H014 0.9800 . ?
C01F H018 0.9800 . ?
C01F H019 0.9800 . ?
C01F H020 0.9800 . ?
C01G H021 0.9800 . ?
C01G H022 0.9800 . ?
C01G H023 0.9800 . ?
C01H H024 0.9800 . ?
C01H H025 0.9800 . ?
C01H H026 0.9800 . ?
C01I H027 0.9800 . ?
C01I H028 0.9800 . ?
C01I H029 0.9800 . ?
C01J H02A 0.9800 . ?
C01J H02B 0.9800 . ?
C01J H02C 0.9800 . ?
